data_1561195
loop_
_publ_author_name
'Duan, Hui'
'Dan, Wenyan'
'Fang, Xiangdong'

_publ_section_title
;
 Zinc-coordinated MOFs complexes regulated by hydrogen bonds: Synthesis,
 structure and luminescence study toward broadband white-light emission
;
_journal_name_full 'Journal of Solid State Chemistry'
_journal_page_first 159
_journal_page_last 164
_journal_paper_doi 10.1016/j.jssc.2018.01.024
_journal_volume 260
_journal_year 2018
_chemical_formula_sum 'C10 H8 N6 O4 Zn'
_chemical_formula_weight 341.59
_space_group_crystal_system monoclinic
_space_group_IT_number 15
_space_group_name_Hall '-C 2yc'
_space_group_name_H-M_alt 'C 1 2/c 1'
_atom_sites_solution_hydrogens geom
_cell_angle_alpha 90
_cell_angle_beta 90.436(5)
_cell_angle_gamma 90
_cell_formula_units_Z 4
_cell_length_a 12.4738(19)
_cell_length_b 9.5952(14)
_cell_length_c 10.5971(15)
_cell_measurement_reflns_used 6028
_cell_measurement_temperature 150(2)
_cell_measurement_theta_max 27.54
_cell_measurement_theta_min 3.27
_cell_volume 1268.3(3)
_computing_cell_refinement 'Bruker SAINT'
_computing_data_collection 'Bruker APEX3'
_computing_data_reduction 'Bruker SAINT'
_computing_molecular_graphics 'Bruker SHELXTL'
_computing_publication_material 'Bruker SHELXTL'
_computing_structure_refinement 'SHELXL-2016/6 (Sheldrick, 2016)'
_computing_structure_solution 'SHELXT 2014/5 (Sheldrick, 2014)'
_diffrn_ambient_temperature 150(2)
_diffrn_measured_fraction_theta_full 0.997
_diffrn_measured_fraction_theta_max 0.991
_diffrn_measurement_device_type 'Bruker APEX-III CMOS'
_diffrn_measurement_method '\f and \w scans'
_diffrn_radiation_type MoK\a
_diffrn_radiation_wavelength 0.71073
_diffrn_reflns_av_R_equivalents 0.0399
_diffrn_reflns_av_unetI/netI 0.0302
_diffrn_reflns_Laue_measured_fraction_full 0.997
_diffrn_reflns_Laue_measured_fraction_max 0.991
_diffrn_reflns_limit_h_max 16
_diffrn_reflns_limit_h_min -16
_diffrn_reflns_limit_k_max 12
_diffrn_reflns_limit_k_min -12
_diffrn_reflns_limit_l_max 13
_diffrn_reflns_limit_l_min -13
_diffrn_reflns_number 8179
_diffrn_reflns_point_group_measured_fraction_full 0.997
_diffrn_reflns_point_group_measured_fraction_max 0.991
_diffrn_reflns_theta_full 25.242
_diffrn_reflns_theta_max 27.551
_diffrn_reflns_theta_min 3.266
_exptl_absorpt_coefficient_mu 1.964
_exptl_absorpt_correction_type multi-scan
_exptl_absorpt_process_details sadabs
_exptl_crystal_colour colourless
_exptl_crystal_density_diffrn 1.789
_exptl_crystal_description block
_exptl_crystal_F_000 688
_exptl_crystal_size_max 0.180
_exptl_crystal_size_mid 0.150
_exptl_crystal_size_min 0.100
_exptl_transmission_factor_max 0.7456
_exptl_transmission_factor_min 0.6455
_refine_diff_density_max 0.468
_refine_diff_density_min -0.416
_refine_diff_density_rms 0.086
_refine_ls_extinction_method none
_refine_ls_goodness_of_fit_ref 1.104
_refine_ls_hydrogen_treatment constr
_refine_ls_matrix_type full
_refine_ls_number_parameters 96
_refine_ls_number_reflns 1460
_refine_ls_number_restraints 0
_refine_ls_restrained_S_all 1.104
_refine_ls_R_factor_all 0.0404
_refine_ls_R_factor_gt 0.0328
_refine_ls_shift/su_max 0.001
_refine_ls_shift/su_mean 0.000
_refine_ls_structure_factor_coef Fsqd
_refine_ls_weighting_details 'w=1/[\s^2^(Fo^2^)+(0.0241P)^2^+2.8696P] where P=(Fo^2^+2Fc^2^)/3'
_refine_ls_weighting_scheme calc
_refine_ls_wR_factor_gt 0.0666
_refine_ls_wR_factor_ref 0.0696
_reflns_Friedel_coverage 0.000
_reflns_Friedel_fraction_full .
_reflns_Friedel_fraction_max .
_reflns_number_gt 1302
_reflns_number_total 1460
_reflns_threshold_expression 'I > 2\s(I)'
_cod_data_source_file 1.cif
_cod_data_source_block mo_170809a_a
_cod_original_sg_symbol_H-M 'C 2/c'
_cod_database_code 1561195
_shelx_space_group_comment
; 
The symmetry employed for this shelxl refinement is uniquely defined 
by the following loop, which should always be used as a source of 
symmetry information in preference to the above space-group names. 
They are only intended as comments. 
;
_shelx_estimated_absorpt_t_min 0.719
_shelx_estimated_absorpt_t_max 0.828

loop_
_space_group_symop_operation_xyz
'x, y, z'
'-x, y, -z+1/2'
'x+1/2, y+1/2, z'
'-x+1/2, y+1/2, -z+1/2'
'-x, -y, -z'
'x, -y, z-1/2'
'-x+1/2, -y+1/2, -z'
'x+1/2, -y+1/2, z-1/2'

loop_
_atom_site_label
_atom_site_type_symbol
_atom_site_fract_x
_atom_site_fract_y
_atom_site_fract_z
_atom_site_U_iso_or_equiv
_atom_site_adp_type
_atom_site_occupancy
_atom_site_site_symmetry_order
_atom_site_calc_flag
_atom_site_refinement_flags_posn
_atom_site_refinement_flags_adp
_atom_site_refinement_flags_occupancy
_atom_site_disorder_assembly
_atom_site_disorder_group
Zn1 Zn 1.000000 0.62739(4) 0.750000 0.01765(13) Uani 1 2 d S T P . .
N1 N 0.58454(14) 0.26494(19) 0.63497(18) 0.0185(4) Uani 1 1 d . . . . .
O1 O 0.88621(12) 0.56676(17) 0.63179(16) 0.0229(4) Uani 1 1 d . . . . .
C1 C 0.83564(17) 0.4701(2) 0.6903(2) 0.0190(5) Uani 1 1 d . . . . .
C2 C 0.73727(17) 0.4148(2) 0.6268(2) 0.0184(5) Uani 1 1 d . . . . .
O2 O 0.86456(13) 0.42635(19) 0.79428(17) 0.0265(4) Uani 1 1 d . . . . .
N2 N 0.61675(17) 0.4037(2) 0.4500(2) 0.0290(5) Uani 1 1 d . . . . .
N3 N 0.47547(18) 0.2531(2) 0.4577(2) 0.0328(5) Uani 1 1 d . . . . .
H3A H 0.458674 0.279353 0.380472 0.039 Uiso 1 1 calc R U . . .
H3B H 0.436109 0.190408 0.496443 0.039 Uiso 1 1 calc R U . . .
C4 C 0.56008(18) 0.3079(3) 0.5156(2) 0.0218(5) Uani 1 1 d . . . . .
C5 C 0.67341(17) 0.3191(2) 0.6874(2) 0.0195(5) Uani 1 1 d . . . . .
H5 H 0.693223 0.290199 0.770100 0.023 Uiso 1 1 calc R U . . .
C3 C 0.70305(19) 0.4550(3) 0.5069(2) 0.0244(5) Uani 1 1 d . . . . .
H3 H 0.743899 0.523106 0.463413 0.029 Uiso 1 1 calc R U . . .

loop_
_atom_site_aniso_label
_atom_site_aniso_U_11
_atom_site_aniso_U_22
_atom_site_aniso_U_33
_atom_site_aniso_U_23
_atom_site_aniso_U_13
_atom_site_aniso_U_12
Zn1 0.01132(18) 0.01527(19) 0.0264(2) 0.000 0.00024(13) 0.000
N1 0.0152(9) 0.0153(9) 0.0251(10) -0.0008(8) 0.0016(7) -0.0027(7)
O1 0.0171(8) 0.0219(8) 0.0297(9) 0.0014(7) -0.0010(7) -0.0073(7)
C1 0.0143(10) 0.0169(11) 0.0260(13) -0.0045(10) 0.0034(9) 0.0026(9)
C2 0.0135(10) 0.0166(11) 0.0252(12) -0.0019(9) 0.0020(9) -0.0013(8)
O2 0.0195(8) 0.0299(9) 0.0301(10) 0.0022(8) -0.0047(7) -0.0027(7)
N2 0.0273(11) 0.0336(12) 0.0260(11) 0.0047(10) -0.0022(9) -0.0101(9)
N3 0.0325(12) 0.0384(13) 0.0273(12) 0.0049(10) -0.0078(9) -0.0156(10)
C4 0.0182(11) 0.0224(12) 0.0248(13) -0.0052(10) -0.0017(9) -0.0015(9)
C5 0.0172(11) 0.0178(11) 0.0236(12) 0.0005(10) -0.0003(9) -0.0008(9)
C3 0.0218(12) 0.0252(12) 0.0262(13) 0.0036(11) 0.0015(9) -0.0074(10)

loop_
_atom_type_symbol
_atom_type_description
_atom_type_scat_dispersion_real
_atom_type_scat_dispersion_imag
_atom_type_scat_source
C C 0.0033 0.0016 'International Tables Vol C Tables 4.2.6.8 and 6.1.1.4'
H H 0.0000 0.0000 'International Tables Vol C Tables 4.2.6.8 and 6.1.1.4'
N N 0.0061 0.0033 'International Tables Vol C Tables 4.2.6.8 and 6.1.1.4'
O O 0.0106 0.0060 'International Tables Vol C Tables 4.2.6.8 and 6.1.1.4'
Zn Zn 0.2839 1.4301 'International Tables Vol C Tables 4.2.6.8 and 6.1.1.4'

loop_
_geom_angle_atom_site_label_1
_geom_angle_atom_site_label_2
_geom_angle_atom_site_label_3
_geom_angle
_geom_angle_site_symmetry_1
_geom_angle_site_symmetry_3
O1 Zn1 O1 145.71(10) . 2_756
O1 Zn1 N1 101.12(7) . 4_656
O1 Zn1 N1 100.35(7) 2_756 4_656
O1 Zn1 N1 100.35(7) . 3
O1 Zn1 N1 101.12(7) 2_756 3
N1 Zn1 N1 101.59(10) 4_656 3
C5 N1 C4 116.48(19) . .
C5 N1 Zn1 115.00(15) . 3_445
C4 N1 Zn1 128.52(15) . 3_445
C1 O1 Zn1 105.06(15) . .
O2 C1 O1 122.5(2) . .
O2 C1 C2 121.1(2) . .
O1 C1 C2 116.4(2) . .
C5 C2 C3 115.9(2) . .
C5 C2 C1 120.2(2) . .
C3 C2 C1 123.9(2) . .
C3 N2 C4 116.3(2) . .
C4 N3 H3A 120.0 . .
C4 N3 H3B 120.0 . .
H3A N3 H3B 120.0 . .
N3 C4 N2 116.6(2) . .
N3 C4 N1 118.8(2) . .
N2 C4 N1 124.6(2) . .
N1 C5 C2 123.0(2) . .
N1 C5 H5 118.5 . .
C2 C5 H5 118.5 . .
N2 C3 C2 123.7(2) . .
N2 C3 H3 118.1 . .
C2 C3 H3 118.1 . .

loop_
_geom_bond_atom_site_label_1
_geom_bond_atom_site_label_2
_geom_bond_distance
_geom_bond_site_symmetry_2
Zn1 O1 1.9737(16) .
Zn1 O1 1.9737(16) 2_756
Zn1 N1 2.0879(19) 4_656
Zn1 N1 2.0879(19) 3
N1 C5 1.341(3) .
N1 C4 1.362(3) .
O1 C1 1.284(3) .
C1 O2 1.230(3) .
C1 C2 1.493(3) .
C2 C5 1.377(3) .
C2 C3 1.392(3) .
N2 C3 1.325(3) .
N2 C4 1.355(3) .
N3 C4 1.326(3) .
N3 H3A 0.8800 .
N3 H3B 0.8800 .
C5 H5 0.9500 .
C3 H3 0.9500 .

loop_
_geom_hbond_atom_site_label_D
_geom_hbond_atom_site_label_H
_geom_hbond_atom_site_label_A
_geom_hbond_distance_DH
_geom_hbond_distance_HA
_geom_hbond_distance_DA
_geom_hbond_angle_DHA
_geom_hbond_site_symmetry_A
N3 H3B O1 0.88 1.97 2.806(3) 159.0 3_445

loop_
_geom_torsion_atom_site_label_1
_geom_torsion_atom_site_label_2
_geom_torsion_atom_site_label_3
_geom_torsion_atom_site_label_4
_geom_torsion
_geom_torsion_site_symmetry_1
_geom_torsion_site_symmetry_2
_geom_torsion_site_symmetry_3
_geom_torsion_site_symmetry_4
Zn1 O1 C1 O2 -4.6(3) . . . .
Zn1 O1 C1 C2 174.00(15) . . . .
O2 C1 C2 C5 3.9(3) . . . .
O1 C1 C2 C5 -174.7(2) . . . .
O2 C1 C2 C3 -176.9(2) . . . .
O1 C1 C2 C3 4.5(3) . . . .
C3 N2 C4 N3 -178.0(2) . . . .
C3 N2 C4 N1 1.7(4) . . . .
C5 N1 C4 N3 177.3(2) . . . .
Zn1 N1 C4 N3 -4.0(3) 3_445 . . .
C5 N1 C4 N2 -2.4(3) . . . .
Zn1 N1 C4 N2 176.29(18) 3_445 . . .
C4 N1 C5 C2 0.9(3) . . . .
Zn1 N1 C5 C2 -178.02(17) 3_445 . . .
C3 C2 C5 N1 1.2(3) . . . .
C1 C2 C5 N1 -179.5(2) . . . .
C4 N2 C3 C2 0.7(4) . . . .
C5 C2 C3 N2 -2.0(4) . . . .
C1 C2 C3 N2 178.7(2) . . . .
